data_7003305
loop_
_publ_author_name
'Teixidor, F.'
'Laromaine, A.'
'Kivek\"as, R.'
'Sillanp\"a\"a, R.'
'Vi\~nas, C.'
'Vespalec, R.'
'Hor\'akov\'a, H.'

_publ_section_title
;
 Synthesis, reactivity and complexation studies of N,S
 exo-heterodisubstituted o-carborane ligands. Carborane as a platform
 to produce the uncommon bidentate chelating (pyridine)N-C-C-C-S(H)
 motif
;
_journal_issue 3
_journal_name_full 'Dalton Transactions'
_journal_page_first 345
_journal_paper_doi 10.1039/b715362g
_journal_year 2008
_chemical_formula_moiety 'C25 H29 B10 Cl N P Pd S'
_chemical_formula_sum 'C25 H29 B10 Cl N P Pd S'
_chemical_formula_weight 656.47
_chemical_name_systematic
;
?
;
_space_group_IT_number 2
_symmetry_cell_setting triclinic
_symmetry_space_group_name_Hall '-P 1'
_symmetry_space_group_name_H-M 'P -1'
_atom_sites_solution_hydrogens geom
_atom_sites_solution_primary direct
_atom_sites_solution_secondary difmap
_audit_creation_method SHELXL-97
_cell_angle_alpha 104.695(2)
_cell_angle_beta 98.904(2)
_cell_angle_gamma 111.702(2)
_cell_formula_units_Z 2
_cell_length_a 9.3314(4)
_cell_length_b 11.9503(6)
_cell_length_c 15.2810(4)
_cell_measurement_reflns_used 4435
_cell_measurement_temperature 173(2)
_cell_measurement_theta_max 24.407
_cell_measurement_theta_min 0.407
_cell_volume 1471.71(11)
_computing_cell_refinement 'HKL Scalepack (Otwinowski & Minor 1997)'
_computing_data_collection 'Collect (Nonius BV, 1997-2000)'
_computing_data_reduction
;
HKL Denzo and Scalepack (Otwinowski & Minor 1997)
;
_computing_molecular_graphics 'SHELXTL/PC (Sheldrick, 1990)'
_computing_publication_material 'SHELXL-97 (Sheldrick, 1997)'
_computing_structure_refinement 'SHELXL-97 (Sheldrick, 1997)'
_computing_structure_solution 'SHELXS-97 (Sheldrick, 1990)'
_diffrn_ambient_temperature 173(2)
_diffrn_detector 'CCD plate'
_diffrn_detector_area_resol_mean 9
_diffrn_measured_fraction_theta_full 0.995
_diffrn_measured_fraction_theta_max 0.995
_diffrn_measurement_device '95mm CCD camera on \k-goniostat'
_diffrn_measurement_device_type KappaCCD
_diffrn_measurement_method 'CCD rotation images, thick slices'
_diffrn_radiation_monochromator 'horizonally mounted graphite crystal'
_diffrn_radiation_probe x-ray
_diffrn_radiation_type Mok\a
_diffrn_radiation_wavelength 0.71073
_diffrn_reflns_av_R_equivalents 0.0426
_diffrn_reflns_av_sigmaI/netI 0.0523
_diffrn_reflns_limit_h_max 10
_diffrn_reflns_limit_h_min -10
_diffrn_reflns_limit_k_max 13
_diffrn_reflns_limit_k_min -13
_diffrn_reflns_limit_l_max 17
_diffrn_reflns_limit_l_min -17
_diffrn_reflns_number 13045
_diffrn_reflns_theta_full 24.37
_diffrn_reflns_theta_max 24.37
_diffrn_reflns_theta_min 3.16
_diffrn_source 'Enraf Nonius FR590'
_diffrn_standards_decay_% <1
_exptl_absorpt_coefficient_mu 0.866
_exptl_absorpt_correction_T_max 1.000
_exptl_absorpt_correction_T_min 0.778
_exptl_absorpt_correction_type multi-scan
_exptl_absorpt_process_details '(SADABS; Sheldrick, 2003)'
_exptl_crystal_colour yellow
_exptl_crystal_density_diffrn 1.481
_exptl_crystal_density_method 'not measured'
_exptl_crystal_description block
_exptl_crystal_F_000 660
_exptl_crystal_size_max 0.22
_exptl_crystal_size_mid 0.20
_exptl_crystal_size_min 0.18
_refine_diff_density_max 0.434
_refine_diff_density_min -0.485
_refine_diff_density_rms 0.076
_refine_ls_extinction_method none
_refine_ls_goodness_of_fit_ref 1.027
_refine_ls_hydrogen_treatment constr
_refine_ls_matrix_type full
_refine_ls_number_parameters 361
_refine_ls_number_reflns 4805
_refine_ls_number_restraints 0
_refine_ls_restrained_S_all 1.027
_refine_ls_R_factor_all 0.0461
_refine_ls_R_factor_gt 0.0316
_refine_ls_shift/su_max 0.001
_refine_ls_shift/su_mean 0.000
_refine_ls_structure_factor_coef Fsqd
_refine_ls_weighting_details
;
w=1/[\s^2^(Fo^2^)+(0.0183P)^2^+1.3958P] where P=(Fo^2^+2Fc^2^)/3
;
_refine_ls_weighting_scheme calc
_refine_ls_wR_factor_gt 0.0650
_refine_ls_wR_factor_ref 0.0693
_reflns_number_gt 3910
_reflns_number_total 4805
_reflns_threshold_expression >2sigma(I)
_cod_data_source_file b715362g.txt
_cod_data_source_block 6
_cod_original_cell_volume 1471.71(10)
_cod_database_code 7003305

loop_
_symmetry_equiv_pos_as_xyz
'x, y, z'
'-x, -y, -z'

loop_
_atom_site_label
_atom_site_type_symbol
_atom_site_fract_x
_atom_site_fract_y
_atom_site_fract_z
_atom_site_U_iso_or_equiv
_atom_site_adp_type
_atom_site_occupancy
_atom_site_calc_flag
_atom_site_refinement_flags
_atom_site_disorder_assembly
_atom_site_disorder_group
Pd Pd 0.63560(3) 0.37632(2) 0.195573(16) 0.01641(9) Uani 1 d . . .
Cl Cl 0.62469(10) 0.35032(8) 0.03770(5) 0.0240(2) Uani 1 d . . .
S S 0.62440(10) 0.39501(8) 0.34792(5) 0.0202(2) Uani 1 d . . .
P P 0.75492(9) 0.58938(8) 0.23925(5) 0.01524(19) Uani 1 d . . .
C1 C 0.3178(4) 0.1567(3) 0.2435(2) 0.0202(8) Uani 1 d . . .
C2 C 0.4136(4) 0.3073(3) 0.3242(2) 0.0192(7) Uani 1 d . . .
B3 B 0.2878(5) 0.2800(4) 0.2174(3) 0.0213(9) Uani 1 d . . .
H3 H 0.3314 0.3179 0.1619 0.026 Uiso 1 calc R . .
B4 B 0.1267(5) 0.1282(4) 0.1882(3) 0.0269(10) Uani 1 d . . .
H4 H 0.0625 0.0661 0.1130 0.032 Uiso 1 calc R . .
B5 B 0.1623(5) 0.0627(4) 0.2776(3) 0.0270(10) Uani 1 d . . .
H5 H 0.1209 -0.0429 0.2615 0.032 Uiso 1 calc R . .
B6 B 0.3475(5) 0.1757(4) 0.3617(2) 0.0236(9) Uani 1 d . . .
H6 H 0.4299 0.1451 0.4005 0.028 Uiso 1 calc R . .
B7 B 0.2880(5) 0.3817(4) 0.3251(3) 0.0230(9) Uani 1 d . . .
H7 H 0.3298 0.4872 0.3406 0.028 Uiso 1 calc R . .
B8 B 0.1035(5) 0.2677(4) 0.2407(3) 0.0289(10) Uani 1 d . . .
H8 H 0.0222 0.2980 0.2006 0.035 Uiso 1 calc R . .
B9 B 0.0263(5) 0.1335(4) 0.2780(3) 0.0337(11) Uani 1 d . . .
H9 H -0.1058 0.0749 0.2626 0.040 Uiso 1 calc R . .
B10 B 0.1650(5) 0.1640(4) 0.3856(3) 0.0293(10) Uani 1 d . . .
H10 H 0.1248 0.1258 0.4416 0.035 Uiso 1 calc R . .
B11 B 0.3261(5) 0.3167(4) 0.4146(3) 0.0242(9) Uani 1 d . . .
H11 H 0.3936 0.3794 0.4893 0.029 Uiso 1 calc R . .
B12 B 0.1264(5) 0.2904(4) 0.3628(3) 0.0313(10) Uani 1 d . . .
H12 H 0.0603 0.3355 0.4036 0.038 Uiso 1 calc R . .
C13 C 0.4187(4) 0.1009(3) 0.1957(2) 0.0226(8) Uani 1 d . . .
N14 N 0.5323(3) 0.1731(3) 0.16448(18) 0.0211(6) Uani 1 d . . .
C15 C 0.6206(4) 0.1211(4) 0.1223(2) 0.0287(9) Uani 1 d . . .
H15 H 0.7012 0.1722 0.0998 0.034 Uiso 1 calc R . .
C16 C 0.5993(5) -0.0021(4) 0.1104(2) 0.0349(10) Uani 1 d . . .
H16 H 0.6627 -0.0361 0.0797 0.042 Uiso 1 calc R . .
C17 C 0.4843(5) -0.0753(4) 0.1439(3) 0.0424(11) Uani 1 d . . .
H17 H 0.4678 -0.1606 0.1377 0.051 Uiso 1 calc R . .
C18 C 0.3929(5) -0.0231(4) 0.1867(3) 0.0362(10) Uani 1 d . . .
H18 H 0.3123 -0.0726 0.2100 0.043 Uiso 1 calc R . .
C19 C 0.8353(4) 0.6554(3) 0.1528(2) 0.0167(7) Uani 1 d . . .
C20 C 0.9541(4) 0.6253(4) 0.1229(2) 0.0263(8) Uani 1 d . . .
H20 H 0.9903 0.5722 0.1478 0.032 Uiso 1 calc R . .
C21 C 1.0202(4) 0.6719(4) 0.0572(2) 0.0295(9) Uani 1 d . . .
H21 H 1.1022 0.6518 0.0378 0.035 Uiso 1 calc R . .
C22 C 0.9661(4) 0.7477(4) 0.0203(2) 0.0277(8) Uani 1 d . . .
H22 H 1.0111 0.7800 -0.0247 0.033 Uiso 1 calc R . .
C23 C 0.8470(4) 0.7765(3) 0.0485(2) 0.0282(9) Uani 1 d . . .
H23 H 0.8095 0.8280 0.0223 0.034 Uiso 1 calc R . .
C24 C 0.7816(4) 0.7311(3) 0.1147(2) 0.0229(8) Uani 1 d . . .
H24 H 0.6998 0.7518 0.1340 0.027 Uiso 1 calc R . .
C25 C 0.9273(4) 0.6661(3) 0.3420(2) 0.0180(7) Uani 1 d . . .
C26 C 0.9913(4) 0.5931(3) 0.3777(2) 0.0226(8) Uani 1 d . . .
H26 H 0.9426 0.5025 0.3495 0.027 Uiso 1 calc R . .
C27 C 1.1267(4) 0.6530(4) 0.4548(2) 0.0302(9) Uani 1 d . . .
H27 H 1.1706 0.6031 0.4789 0.036 Uiso 1 calc R . .
C28 C 1.1970(4) 0.7833(4) 0.4961(2) 0.0347(10) Uani 1 d . . .
H28 H 1.2875 0.8233 0.5497 0.042 Uiso 1 calc R . .
C29 C 1.1369(4) 0.8571(4) 0.4602(2) 0.0333(9) Uani 1 d . . .
H29 H 1.1873 0.9476 0.4886 0.040 Uiso 1 calc R . .
C30 C 1.0032(4) 0.7992(3) 0.3826(2) 0.0243(8) Uani 1 d . . .
H30 H 0.9635 0.8502 0.3572 0.029 Uiso 1 calc R . .
C31 C 0.6048(4) 0.6463(3) 0.2611(2) 0.0163(7) Uani 1 d . . .
C32 C 0.6145(4) 0.7293(3) 0.3460(2) 0.0228(8) Uani 1 d . . .
H32 H 0.7078 0.7637 0.3974 0.027 Uiso 1 calc R . .
C33 C 0.4892(4) 0.7621(4) 0.3566(2) 0.0295(9) Uani 1 d . . .
H33 H 0.4976 0.8200 0.4148 0.035 Uiso 1 calc R . .
C34 C 0.3527(4) 0.7115(4) 0.2832(2) 0.0287(9) Uani 1 d . . .
H34 H 0.2667 0.7339 0.2910 0.034 Uiso 1 calc R . .
C35 C 0.3404(4) 0.6277(4) 0.1980(2) 0.0271(8) Uani 1 d . . .
H35 H 0.2460 0.5929 0.1474 0.033 Uiso 1 calc R . .
C36 C 0.4651(4) 0.5948(3) 0.1863(2) 0.0220(8) Uani 1 d . . .
H36 H 0.4564 0.5373 0.1278 0.026 Uiso 1 calc R . .

loop_
_atom_site_aniso_label
_atom_site_aniso_U_11
_atom_site_aniso_U_22
_atom_site_aniso_U_33
_atom_site_aniso_U_23
_atom_site_aniso_U_13
_atom_site_aniso_U_12
Pd 0.01598(14) 0.01883(15) 0.01688(14) 0.00821(10) 0.00667(10) 0.00777(11)
Cl 0.0290(5) 0.0273(5) 0.0137(4) 0.0064(3) 0.0096(3) 0.0089(4)
S 0.0178(4) 0.0238(5) 0.0161(4) 0.0094(4) 0.0039(3) 0.0046(4)
P 0.0121(4) 0.0199(5) 0.0166(4) 0.0097(4) 0.0055(3) 0.0069(4)
C1 0.0207(18) 0.0167(18) 0.0187(17) 0.0072(14) 0.0044(14) 0.0027(15)
C2 0.0193(17) 0.0201(19) 0.0154(16) 0.0075(14) 0.0050(14) 0.0044(15)
B3 0.021(2) 0.022(2) 0.022(2) 0.0100(17) 0.0051(16) 0.0086(18)
B4 0.019(2) 0.029(2) 0.026(2) 0.0125(19) 0.0020(17) 0.0032(18)
B5 0.024(2) 0.023(2) 0.026(2) 0.0125(18) 0.0056(18) -0.0010(18)
B6 0.028(2) 0.023(2) 0.017(2) 0.0119(17) 0.0054(17) 0.0046(18)
B7 0.026(2) 0.026(2) 0.023(2) 0.0115(18) 0.0129(17) 0.0132(19)
B8 0.020(2) 0.038(3) 0.032(2) 0.017(2) 0.0093(18) 0.012(2)
B9 0.024(2) 0.037(3) 0.033(2) 0.015(2) 0.0066(19) 0.004(2)
B10 0.029(2) 0.029(2) 0.026(2) 0.0127(19) 0.0104(18) 0.005(2)
B11 0.026(2) 0.027(2) 0.020(2) 0.0106(18) 0.0107(17) 0.0092(19)
B12 0.026(2) 0.036(3) 0.035(2) 0.017(2) 0.0171(19) 0.010(2)
C13 0.0285(19) 0.0176(19) 0.0173(17) 0.0056(14) 0.0020(15) 0.0073(16)
N14 0.0238(15) 0.0203(16) 0.0224(15) 0.0086(12) 0.0071(12) 0.0115(13)
C15 0.031(2) 0.032(2) 0.031(2) 0.0125(17) 0.0123(17) 0.0194(18)
C16 0.050(3) 0.036(2) 0.030(2) 0.0091(18) 0.0146(19) 0.031(2)
C17 0.066(3) 0.026(2) 0.041(2) 0.0109(19) 0.017(2) 0.025(2)
C18 0.049(3) 0.022(2) 0.038(2) 0.0126(18) 0.0176(19) 0.0105(19)
C19 0.0132(16) 0.0195(18) 0.0169(16) 0.0091(14) 0.0043(13) 0.0046(14)
C20 0.0204(18) 0.036(2) 0.033(2) 0.0218(17) 0.0114(16) 0.0150(17)
C21 0.0220(19) 0.044(2) 0.032(2) 0.0196(18) 0.0167(16) 0.0157(18)
C22 0.028(2) 0.037(2) 0.0223(18) 0.0176(17) 0.0134(15) 0.0112(18)
C23 0.034(2) 0.031(2) 0.0297(19) 0.0202(17) 0.0113(17) 0.0170(18)
C24 0.0250(19) 0.029(2) 0.0252(18) 0.0148(16) 0.0128(15) 0.0164(17)
C25 0.0096(15) 0.030(2) 0.0164(16) 0.0122(15) 0.0059(13) 0.0065(15)
C26 0.0172(17) 0.031(2) 0.0251(18) 0.0170(16) 0.0094(15) 0.0102(16)
C27 0.0222(19) 0.053(3) 0.030(2) 0.0283(19) 0.0123(16) 0.0204(19)
C28 0.0163(19) 0.058(3) 0.0230(19) 0.0121(19) 0.0020(15) 0.0113(19)
C29 0.0212(19) 0.035(2) 0.030(2) 0.0022(17) 0.0032(16) 0.0041(18)
C30 0.0185(18) 0.027(2) 0.0280(19) 0.0117(16) 0.0087(15) 0.0087(16)
C31 0.0140(16) 0.0215(19) 0.0225(17) 0.0163(15) 0.0098(13) 0.0096(15)
C32 0.0219(18) 0.028(2) 0.0227(18) 0.0125(16) 0.0105(15) 0.0111(16)
C33 0.032(2) 0.031(2) 0.032(2) 0.0120(17) 0.0183(17) 0.0170(18)
C34 0.026(2) 0.040(2) 0.044(2) 0.0278(19) 0.0230(17) 0.0241(18)
C35 0.0188(18) 0.044(2) 0.032(2) 0.0259(18) 0.0111(15) 0.0164(17)
C36 0.0200(18) 0.031(2) 0.0214(17) 0.0153(15) 0.0089(14) 0.0116(16)

loop_
_atom_type_symbol
_atom_type_description
_atom_type_scat_dispersion_real
_atom_type_scat_dispersion_imag
_atom_type_scat_source
C C 0.0033 0.0016 'International Tables Vol C Tables 4.2.6.8 and 6.1.1.4'
H H 0.0000 0.0000 'International Tables Vol C Tables 4.2.6.8 and 6.1.1.4'
B B 0.0013 0.0007 'International Tables Vol C Tables 4.2.6.8 and 6.1.1.4'
Cl Cl 0.1484 0.1585 'International Tables Vol C Tables 4.2.6.8 and 6.1.1.4'
N N 0.0061 0.0033 'International Tables Vol C Tables 4.2.6.8 and 6.1.1.4'
P P 0.1023 0.0942 'International Tables Vol C Tables 4.2.6.8 and 6.1.1.4'
Pd Pd -0.9988 1.0072 'International Tables Vol C Tables 4.2.6.8 and 6.1.1.4'
S S 0.1246 0.1234 'International Tables Vol C Tables 4.2.6.8 and 6.1.1.4'

loop_
_geom_angle_atom_site_label_1
_geom_angle_atom_site_label_2
_geom_angle_atom_site_label_3
_geom_angle
_geom_angle_site_symmetry_1
_geom_angle_site_symmetry_3
_geom_angle_publ_flag
N14 Pd P 175.31(7) . . ?
N14 Pd S 87.23(7) . . ?
P Pd S 89.10(3) . . ?
N14 Pd Cl 91.08(7) . . ?
P Pd Cl 92.80(3) . . ?
S Pd Cl 175.44(3) . . ?
C2 S Pd 98.32(10) . . ?
C31 P C25 110.08(15) . . ?
C31 P C19 105.79(14) . . ?
C25 P C19 102.74(14) . . ?
C31 P Pd 107.16(11) . . ?
C25 P Pd 114.43(11) . . ?
C19 P Pd 116.26(11) . . ?
C13 C1 C2 117.8(3) . . ?
C13 C1 B4 123.6(3) . . ?
C2 C1 B4 110.0(3) . . ?
C13 C1 B5 120.5(3) . . ?
C2 C1 B5 110.4(2) . . ?
B4 C1 B5 62.5(2) . . ?
C13 C1 B3 119.9(3) . . ?
C2 C1 B3 60.71(19) . . ?
B4 C1 B3 61.7(2) . . ?
B5 C1 B3 113.0(3) . . ?
C13 C1 B6 115.0(3) . . ?
C2 C1 B6 61.02(19) . . ?
B4 C1 B6 113.4(3) . . ?
B5 C1 B6 62.2(2) . . ?
B3 C1 B6 112.7(3) . . ?
C1 C2 B11 109.7(2) . . ?
C1 C2 B7 109.9(2) . . ?
B11 C2 B7 62.9(2) . . ?
C1 C2 B3 60.25(19) . . ?
B11 C2 B3 113.4(3) . . ?
B7 C2 B3 62.2(2) . . ?
C1 C2 B6 60.15(19) . . ?
B11 C2 B6 61.8(2) . . ?
B7 C2 B6 113.0(3) . . ?
B3 C2 B6 111.6(2) . . ?
C1 C2 S 120.1(2) . . ?
B11 C2 S 119.7(2) . . ?
B7 C2 S 121.4(2) . . ?
B3 C2 S 119.6(2) . . ?
B6 C2 S 117.3(2) . . ?
C1 B3 C2 59.03(19) . . ?
C1 B3 B4 58.9(2) . . ?
C2 B3 B4 106.5(3) . . ?
C1 B3 B8 105.3(3) . . ?
C2 B3 B8 105.3(3) . . ?
B4 B3 B8 59.9(2) . . ?
C1 B3 B7 105.8(3) . . ?
C2 B3 B7 58.3(2) . . ?
B4 B3 B7 108.3(3) . . ?
B8 B3 B7 60.2(2) . . ?
C1 B3 H3 123.6 . . ?
C2 B3 H3 123.5 . . ?
B4 B3 H3 121.7 . . ?
B8 B3 H3 122.9 . . ?
B7 B3 H3 122.1 . . ?
C1 B4 B8 105.9(3) . . ?
C1 B4 B3 59.4(2) . . ?
B8 B4 B3 60.2(2) . . ?
C1 B4 B9 105.2(3) . . ?
B8 B4 B9 60.1(2) . . ?
B3 B4 B9 108.2(3) . . ?
C1 B4 B5 58.9(2) . . ?
B8 B4 B5 107.8(3) . . ?
B3 B4 B5 108.1(3) . . ?
B9 B4 B5 59.4(2) . . ?
C1 B4 H4 123.9 . . ?
B8 B4 H4 122.0 . . ?
B3 B4 H4 121.2 . . ?
B9 B4 H4 122.4 . . ?
B5 B4 H4 121.8 . . ?
C1 B5 B9 105.5(3) . . ?
C1 B5 B10 105.2(3) . . ?
B9 B5 B10 60.7(2) . . ?
C1 B5 B6 59.1(2) . . ?
B9 B5 B6 108.1(3) . . ?
B10 B5 B6 59.4(2) . . ?
C1 B5 B4 58.6(2) . . ?
B9 B5 B4 60.1(2) . . ?
B10 B5 B4 108.2(3) . . ?
B6 B5 B4 107.6(3) . . ?
C1 B5 H5 124.3 . . ?
B9 B5 H5 121.8 . . ?
B10 B5 H5 122.2 . . ?
B6 B5 H5 121.8 . . ?
B4 B5 H5 121.6 . . ?
C1 B6 C2 58.83(18) . . ?
C1 B6 B10 105.6(3) . . ?
C2 B6 B10 105.3(3) . . ?
C1 B6 B11 105.8(3) . . ?
C2 B6 B11 58.2(2) . . ?
B10 B6 B11 60.2(2) . . ?
C1 B6 B5 58.8(2) . . ?
C2 B6 B5 106.0(2) . . ?
B10 B6 B5 60.1(2) . . ?
B11 B6 B5 108.3(3) . . ?
C1 B6 H6 123.5 . . ?
C2 B6 H6 123.8 . . ?
B10 B6 H6 122.7 . . ?
B11 B6 H6 122.1 . . ?
B5 B6 H6 121.8 . . ?
C2 B7 B3 59.5(2) . . ?
C2 B7 B12 105.4(3) . . ?
B3 B7 B12 107.7(3) . . ?
C2 B7 B8 105.8(3) . . ?
B3 B7 B8 59.7(2) . . ?
B12 B7 B8 60.1(2) . . ?
C2 B7 B11 58.5(2) . . ?
B3 B7 B11 107.6(3) . . ?
B12 B7 B11 60.0(2) . . ?
B8 B7 B11 107.9(3) . . ?
C2 B7 H7 123.9 . . ?
B3 B7 H7 121.7 . . ?
B12 B7 H7 122.3 . . ?
B8 B7 H7 122.1 . . ?
B11 B7 H7 121.8 . . ?
B4 B8 B3 59.9(2) . . ?
B4 B8 B9 60.3(2) . . ?
B3 B8 B9 108.1(3) . . ?
B4 B8 B7 108.3(3) . . ?
B3 B8 B7 60.2(2) . . ?
B9 B8 B7 108.2(3) . . ?
B4 B8 B12 108.2(3) . . ?
B3 B8 B12 107.9(3) . . ?
B9 B8 B12 60.0(2) . . ?
B7 B8 B12 59.9(2) . . ?
B4 B8 H8 121.5 . . ?
B3 B8 H8 121.8 . . ?
B9 B8 H8 121.6 . . ?
B7 B8 H8 121.6 . . ?
B12 B8 H8 121.8 . . ?
B5 B9 B8 108.1(3) . . ?
B5 B9 B4 60.4(2) . . ?
B8 B9 B4 59.5(2) . . ?
B5 B9 B12 108.0(3) . . ?
B8 B9 B12 60.2(2) . . ?
B4 B9 B12 107.8(3) . . ?
B5 B9 B10 59.8(2) . . ?
B8 B9 B10 107.8(3) . . ?
B4 B9 B10 107.8(3) . . ?
B12 B9 B10 59.8(2) . . ?
B5 B9 H9 121.5 . . ?
B8 B9 H9 121.8 . . ?
B4 B9 H9 121.8 . . ?
B12 B9 H9 121.8 . . ?
B10 B9 H9 122.0 . . ?
B6 B10 B5 60.5(2) . . ?
B6 B10 B11 60.2(2) . . ?
B5 B10 B11 108.6(3) . . ?
B6 B10 B12 108.4(3) . . ?
B5 B10 B12 107.8(3) . . ?
B11 B10 B12 60.3(2) . . ?
B6 B10 B9 108.0(3) . . ?
B5 B10 B9 59.5(2) . . ?
B11 B10 B9 108.2(3) . . ?
B12 B10 B9 59.9(2) . . ?
B6 B10 H10 121.4 . . ?
B5 B10 H10 121.7 . . ?
B11 B10 H10 121.3 . . ?
B12 B10 H10 121.7 . . ?
B9 B10 H10 122.0 . . ?
C2 B11 B10 106.1(3) . . ?
C2 B11 B6 60.0(2) . . ?
B10 B11 B6 59.5(2) . . ?
C2 B11 B12 105.3(3) . . ?
B10 B11 B12 60.0(2) . . ?
B6 B11 B12 107.5(3) . . ?
C2 B11 B7 58.6(2) . . ?
B10 B11 B7 107.9(3) . . ?
B6 B11 B7 108.0(3) . . ?
B12 B11 B7 59.8(2) . . ?
C2 B11 H11 123.6 . . ?
B10 B11 H11 122.2 . . ?
B6 B11 H11 121.5 . . ?
B12 B11 H11 122.5 . . ?
B7 B11 H11 121.8 . . ?
B10 B12 B9 60.4(2) . . ?
B10 B12 B7 107.9(3) . . ?
B9 B12 B7 108.0(3) . . ?
B10 B12 B11 59.7(2) . . ?
B9 B12 B11 108.2(3) . . ?
B7 B12 B11 60.2(2) . . ?
B10 B12 B8 107.9(3) . . ?
B9 B12 B8 59.8(2) . . ?
B7 B12 B8 59.9(2) . . ?
B11 B12 B8 108.0(3) . . ?
B10 B12 H12 121.7 . . ?
B9 B12 H12 121.6 . . ?
B7 B12 H12 121.7 . . ?
B11 B12 H12 121.7 . . ?
B8 B12 H12 121.9 . . ?
N14 C13 C18 121.3(3) . . ?
N14 C13 C1 119.6(3) . . ?
C18 C13 C1 119.1(3) . . ?
C13 N14 C15 118.4(3) . . ?
C13 N14 Pd 129.3(2) . . ?
C15 N14 Pd 110.9(2) . . ?
N14 C15 C16 122.9(4) . . ?
N14 C15 H15 118.5 . . ?
C16 C15 H15 118.5 . . ?
C15 C16 C17 118.5(4) . . ?
C15 C16 H16 120.8 . . ?
C17 C16 H16 120.8 . . ?
C16 C17 C18 119.0(4) . . ?
C16 C17 H17 120.5 . . ?
C18 C17 H17 120.5 . . ?
C13 C18 C17 119.9(4) . . ?
C13 C18 H18 120.1 . . ?
C17 C18 H18 120.1 . . ?
C24 C19 C20 119.1(3) . . ?
C24 C19 P 123.3(2) . . ?
C20 C19 P 117.7(2) . . ?
C21 C20 C19 120.7(3) . . ?
C21 C20 H20 119.6 . . ?
C19 C20 H20 119.6 . . ?
C22 C21 C20 119.6(3) . . ?
C22 C21 H21 120.2 . . ?
C20 C21 H21 120.2 . . ?
C23 C22 C21 120.1(3) . . ?
C23 C22 H22 120.0 . . ?
C21 C22 H22 120.0 . . ?
C22 C23 C24 120.5(3) . . ?
C22 C23 H23 119.7 . . ?
C24 C23 H23 119.7 . . ?
C23 C24 C19 120.0(3) . . ?
C23 C24 H24 120.0 . . ?
C19 C24 H24 120.0 . . ?
C26 C25 C30 119.3(3) . . ?
C26 C25 P 120.3(3) . . ?
C30 C25 P 120.4(2) . . ?
C27 C26 C25 119.9(3) . . ?
C27 C26 H26 120.0 . . ?
C25 C26 H26 120.0 . . ?
C28 C27 C26 120.3(3) . . ?
C28 C27 H27 119.8 . . ?
C26 C27 H27 119.8 . . ?
C27 C28 C29 120.4(3) . . ?
C27 C28 H28 119.8 . . ?
C29 C28 H28 119.8 . . ?
C28 C29 C30 120.1(4) . . ?
C28 C29 H29 119.9 . . ?
C30 C29 H29 119.9 . . ?
C29 C30 C25 119.9(3) . . ?
C29 C30 H30 120.0 . . ?
C25 C30 H30 120.0 . . ?
C32 C31 C36 119.1(3) . . ?
C32 C31 P 125.1(2) . . ?
C36 C31 P 115.7(2) . . ?
C33 C32 C31 120.4(3) . . ?
C33 C32 H32 119.8 . . ?
C31 C32 H32 119.8 . . ?
C34 C33 C32 120.3(3) . . ?
C34 C33 H33 119.8 . . ?
C32 C33 H33 119.8 . . ?
C33 C34 C35 120.0(3) . . ?
C33 C34 H34 120.0 . . ?
C35 C34 H34 120.0 . . ?
C36 C35 C34 120.2(3) . . ?
C36 C35 H35 119.9 . . ?
C34 C35 H35 119.9 . . ?
C35 C36 C31 119.9(3) . . ?
C35 C36 H36 120.0 . . ?
C31 C36 H36 120.0 . . ?

loop_
_geom_bond_atom_site_label_1
_geom_bond_atom_site_label_2
_geom_bond_distance
_geom_bond_site_symmetry_2
_geom_bond_publ_flag
Pd N14 2.143(3) . ?
Pd P 2.2314(9) . ?
Pd S 2.3041(8) . ?
Pd Cl 2.3339(8) . ?
S C2 1.778(3) . ?
P C31 1.809(3) . ?
P C25 1.814(3) . ?
P C19 1.825(3) . ?
C1 C13 1.516(5) . ?
C1 C2 1.703(4) . ?
C1 B4 1.717(5) . ?
C1 B5 1.722(5) . ?
C1 B3 1.725(5) . ?
C1 B6 1.727(4) . ?
C2 B11 1.710(5) . ?
C2 B7 1.712(5) . ?
C2 B3 1.733(4) . ?
C2 B6 1.741(5) . ?
B3 B4 1.765(5) . ?
B3 B8 1.771(6) . ?
B3 B7 1.780(5) . ?
B3 H3 1.1200 . ?
B4 B8 1.765(6) . ?
B4 B9 1.779(6) . ?
B4 B5 1.785(5) . ?
B4 H4 1.1200 . ?
B5 B9 1.767(6) . ?
B5 B10 1.773(6) . ?
B5 B6 1.780(5) . ?
B5 H5 1.1200 . ?
B6 B10 1.760(6) . ?
B6 B11 1.773(6) . ?
B6 H6 1.1200 . ?
B7 B12 1.780(6) . ?
B7 B8 1.780(6) . ?
B7 B11 1.787(5) . ?
B7 H7 1.1200 . ?
B8 B9 1.776(6) . ?
B8 B12 1.783(5) . ?
B8 H8 1.1200 . ?
B9 B12 1.779(6) . ?
B9 B10 1.788(6) . ?
B9 H9 1.1200 . ?
B10 B11 1.772(6) . ?
B10 B12 1.777(6) . ?
B10 H10 1.1200 . ?
B11 B12 1.783(6) . ?
B11 H11 1.1200 . ?
B12 H12 1.1200 . ?
C13 N14 1.336(4) . ?
C13 C18 1.377(5) . ?
N14 C15 1.350(4) . ?
C15 C16 1.370(5) . ?
C15 H15 0.9500 . ?
C16 C17 1.372(6) . ?
C16 H16 0.9500 . ?
C17 C18 1.379(6) . ?
C17 H17 0.9500 . ?
C18 H18 0.9500 . ?
C19 C24 1.386(4) . ?
C19 C20 1.392(5) . ?
C20 C21 1.384(5) . ?
C20 H20 0.9500 . ?
C21 C22 1.380(5) . ?
C21 H21 0.9500 . ?
C22 C23 1.377(5) . ?
C22 H22 0.9500 . ?
C23 C24 1.384(5) . ?
C23 H23 0.9500 . ?
C24 H24 0.9500 . ?
C25 C26 1.393(5) . ?
C25 C30 1.396(5) . ?
C26 C27 1.393(5) . ?
C26 H26 0.9500 . ?
C27 C28 1.368(5) . ?
C27 H27 0.9500 . ?
C28 C29 1.381(5) . ?
C28 H28 0.9500 . ?
C29 C30 1.389(5) . ?
C29 H29 0.9500 . ?
C30 H30 0.9500 . ?
C31 C32 1.386(4) . ?
C31 C36 1.404(4) . ?
C32 C33 1.383(5) . ?
C32 H32 0.9500 . ?
C33 C34 1.374(5) . ?
C33 H33 0.9500 . ?
C34 C35 1.386(5) . ?
C34 H34 0.9500 . ?
C35 C36 1.381(5) . ?
C35 H35 0.9500 . ?
C36 H36 0.9500 . ?

loop_
_geom_torsion_atom_site_label_1
_geom_torsion_atom_site_label_2
_geom_torsion_atom_site_label_3
_geom_torsion_atom_site_label_4
_geom_torsion
_geom_torsion_site_symmetry_1
_geom_torsion_site_symmetry_2
_geom_torsion_site_symmetry_3
_geom_torsion_site_symmetry_4
_geom_torsion_publ_flag
S C2 C1 C13 1.5(4) . . . . ?
C2 C1 C13 N14 -44.1(4) . . . . ?
N14 C13 C1 C2 -44.1(4) . . . . ?
